data_4029709
loop_
_publ_author_name
'Miyazaki, Koichiro'
'Yamane, Yu'
'Yo, Ryuichiro'
'Uno, Hidemitsu'
'Kamimura, Akio'

_publ_section_title
;
 Preparation of optically active bicyclodihydrosiloles by a radical
 cascade reaction.
;
_journal_name_full 'Beilstein journal of organic chemistry'
_journal_page_first 1326
_journal_page_last 1332
_journal_paper_doi 10.3762/bjoc.9.149
_journal_volume 9
_journal_year 2013
_chemical_absolute_configuration rmad
_chemical_formula_moiety 'C30 H45 N O4 S Si3'
_chemical_formula_sum 'C30 H45 N O4 S Si3'
_chemical_formula_weight 600.01
_space_group_IT_number 19
_symmetry_cell_setting orthorhombic
_symmetry_Int_Tables_number 19
_symmetry_space_group_name_Hall 'P 2ac 2ab'
_symmetry_space_group_name_H-M 'P 21 21 21'
_atom_sites_solution_hydrogens geom
_atom_sites_solution_primary direct
_atom_sites_solution_secondary difmap
_cell_angle_alpha 90.0000
_cell_angle_beta 90.0000
_cell_angle_gamma 90.0000
_cell_formula_units_Z 4
_cell_length_a 6.471(5)
_cell_length_b 12.191(8)
_cell_length_c 43.20(3)
_cell_measurement_reflns_used 6435
_cell_measurement_temperature 100
_cell_measurement_theta_max 30.59
_cell_measurement_theta_min 1.74
_cell_volume 3408(4)
_computing_cell_refinement CrystalClear
_computing_data_collection 'CrystalClear (Rigaku Inc., 2008)'
_computing_data_reduction CrystalClear
_computing_molecular_graphics 'CrystalStructure 4.0'
_computing_publication_material 'CrystalStructure 4.0 (Rigaku, 2010)'
_computing_structure_refinement 'SHELXL97 (Sheldrick, 2008)'
_computing_structure_solution 'SIR2004 (Burla, et al., 2005)'
_diffrn_ambient_temperature 100
_diffrn_detector_area_resol_mean 7.111
_diffrn_measured_fraction_theta_full 0.987
_diffrn_measured_fraction_theta_max 0.987
_diffrn_measurement_device_type 'Rigaku Saturn724'
_diffrn_measurement_method \w
_diffrn_radiation_type 'Mo K\a'
_diffrn_radiation_wavelength 0.71075
_diffrn_reflns_av_R_equivalents 0.0583
_diffrn_reflns_limit_h_max 8
_diffrn_reflns_limit_h_min -8
_diffrn_reflns_limit_k_max 15
_diffrn_reflns_limit_k_min -15
_diffrn_reflns_limit_l_max 56
_diffrn_reflns_limit_l_min -56
_diffrn_reflns_number 23717
_diffrn_reflns_theta_full 27.50
_diffrn_reflns_theta_max 27.50
_exptl_absorpt_coefficient_mu 0.233
_exptl_absorpt_correction_T_max 0.993
_exptl_absorpt_correction_T_min 0.874
_exptl_absorpt_correction_type multi-scan
_exptl_absorpt_process_details 'REQAB (Rigaku, 1998)'
_exptl_crystal_colour colorless
_exptl_crystal_density_diffrn 1.169
_exptl_crystal_density_method 'not measured'
_exptl_crystal_description needle
_exptl_crystal_F_000 1288.00
_exptl_crystal_size_max 0.250
_exptl_crystal_size_mid 0.100
_exptl_crystal_size_min 0.030
_refine_diff_density_max 0.300
_refine_diff_density_min -0.410
_refine_ls_abs_structure_details 'Flack, H. D. (1983), Acta Cryst. A39, 876-881.  2924 Friedel Pairs'
_refine_ls_abs_structure_Flack -0.01(12)
_refine_ls_extinction_method none
_refine_ls_goodness_of_fit_ref 1.087
_refine_ls_hydrogen_treatment constr
_refine_ls_number_parameters 352
_refine_ls_number_reflns 7349
_refine_ls_number_restraints 0
_refine_ls_restrained_S_all 1.087
_refine_ls_R_factor_all 0.0805
_refine_ls_R_factor_gt 0.0678
_refine_ls_shift/su_max 0.001
_refine_ls_shift/su_mean 0.000
_refine_ls_structure_factor_coef Fsqd
_refine_ls_weighting_details 'w = 1/[\s^2^(Fo^2^)+(0.0470P)^2^+1.9147P] where P=(Fo^2^+2Fc^2^)/3'
_refine_ls_weighting_scheme calc
_refine_ls_wR_factor_gt 0.1310
_refine_ls_wR_factor_ref 0.1399
_reflns_number_gt 6285
_reflns_number_total 7349
_reflns_threshold_expression F^2^>2.0\s(F^2^)
_cod_data_source_file 1860-5397-9-149-S2.cif
_cod_data_source_block ProfKamimura
_cod_database_code 4029709

loop_
_symmetry_equiv_pos_site_id
_symmetry_equiv_pos_as_xyz
1 +X,+Y,+Z
2 1/2+X,1/2-Y,-Z
3 -X,1/2+Y,1/2-Z
4 1/2-X,-Y,1/2+Z

loop_
_atom_site_label
_atom_site_type_symbol
_atom_site_fract_x
_atom_site_fract_y
_atom_site_fract_z
_atom_site_U_iso_or_equiv
_atom_site_adp_type
_atom_site_occupancy
_atom_site_symmetry_multiplicity
_atom_site_calc_flag
_atom_site_refinement_flags
S1 S 0.55764(15) 0.71915(8) 0.80302(2) 0.0280(3) Uani 1.0 4 d .
Si1 Si 0.83270(16) 0.47371(8) 0.92614(2) 0.0244(3) Uani 1.0 4 d .
Si2 Si 0.92926(16) 0.28670(8) 0.92546(2) 0.0285(3) Uani 1.0 4 d .
Si3 Si 0.88253(16) 0.55035(9) 0.97563(2) 0.0269(3) Uani 1.0 4 d .
O1 O 0.5178(5) 0.78205(19) 0.88486(5) 0.0348(7) Uani 1.0 4 d .
O2 O 0.4130(4) 0.68772(19) 0.92682(5) 0.0315(6) Uani 1.0 4 d .
O3 O 0.6470(5) 0.8267(2) 0.80377(6) 0.0353(7) Uani 1.0 4 d .
O4 O 0.3362(4) 0.7069(3) 0.80095(6) 0.0338(7) Uani 1.0 4 d .
N1 N 0.6312(5) 0.6557(3) 0.83405(6) 0.0243(7) Uani 1.0 4 d .
C1 C 0.9590(6) 0.5611(3) 0.89577(8) 0.0266(8) Uani 1.0 4 d .
C2 C 0.5683(6) 0.4890(3) 0.90642(7) 0.0241(8) Uani 1.0 4 d .
C3 C 0.5856(6) 0.5902(3) 0.88524(7) 0.0212(7) Uani 1.0 4 d .
C4 C 0.4930(6) 0.5818(3) 0.85166(7) 0.0228(8) Uani 1.0 4 d .
C5 C 0.8343(6) 0.6772(3) 0.84876(8) 0.0268(8) Uani 1.0 4 d .
C6 C 0.8167(6) 0.6101(3) 0.87808(7) 0.0245(8) Uani 1.0 4 d .
C7 C 0.4938(6) 0.6908(3) 0.90188(8) 0.0232(8) Uani 1.0 4 d .
C8 C 0.8350(8) 0.2219(4) 0.88869(10) 0.0493(12) Uani 1.0 4 d .
C9 C 1.2151(6) 0.2640(4) 0.92792(11) 0.0417(11) Uani 1.0 4 d .
C10 C 0.8053(7) 0.2157(4) 0.95903(10) 0.0426(11) Uani 1.0 4 d .
C11 C 1.1608(6) 0.5254(3) 0.98566(8) 0.0291(8) Uani 1.0 4 d .
C12 C 0.7142(7) 0.4821(4) 1.00548(9) 0.0452(12) Uani 1.0 4 d .
C13 C 0.8343(8) 0.7010(4) 0.97553(10) 0.0477(12) Uani 1.0 4 d .
C14 C 0.4385(7) 0.8905(3) 0.89528(8) 0.0335(10) Uani 1.0 4 d .
C15 C 0.5507(7) 0.9240(3) 0.92461(9) 0.0378(10) Uani 1.0 4 d .
C16 C 0.2068(7) 0.8863(4) 0.89919(13) 0.0541(14) Uani 1.0 4 d .
C17 C 0.5029(10) 0.9650(4) 0.86886(9) 0.0603(16) Uani 1.0 4 d .
C18 C 0.4911(6) 0.4673(3) 0.83811(7) 0.0252(8) Uani 1.0 4 d .
C19 C 0.6642(7) 0.4232(4) 0.82406(8) 0.0318(9) Uani 1.0 4 d .
C20 C 0.6579(8) 0.3176(4) 0.81149(10) 0.0446(12) Uani 1.0 4 d .
C21 C 0.4801(8) 0.2563(4) 0.81273(10) 0.0518(13) Uani 1.0 4 d .
C22 C 0.3049(8) 0.2995(4) 0.82663(11) 0.0535(13) Uani 1.0 4 d .
C23 C 0.3089(7) 0.4046(4) 0.83944(9) 0.0365(10) Uani 1.0 4 d .
C24 C 0.6725(7) 0.6494(3) 0.77154(8) 0.0281(9) Uani 1.0 4 d .
C25 C 0.8728(7) 0.6775(4) 0.76256(8) 0.0325(9) Uani 1.0 4 d .
C26 C 0.9642(7) 0.6213(4) 0.73849(9) 0.0412(11) Uani 1.0 4 d .
C27 C 0.8557(8) 0.5379(4) 0.72229(9) 0.0405(11) Uani 1.0 4 d .
C28 C 0.6598(8) 0.5105(4) 0.73260(9) 0.0378(10) Uani 1.0 4 d .
C29 C 0.5669(7) 0.5647(3) 0.75709(8) 0.0347(10) Uani 1.0 4 d .
C30 C 0.9526(9) 0.4824(4) 0.69474(10) 0.0599(15) Uani 1.0 4 d .
H1 H 1.1041 0.5693 0.8933 0.0319 Uiso 1.0 4 calc R
H2A H 0.5353 0.4227 0.8941 0.0289 Uiso 1.0 4 calc R
H2B H 0.4583 0.4999 0.9221 0.0289 Uiso 1.0 4 calc R
H4 H 0.3494 0.6122 0.8516 0.0274 Uiso 1.0 4 calc R
H5A H 0.8530 0.7562 0.8534 0.0321 Uiso 1.0 4 calc R
H5B H 0.9498 0.6515 0.8356 0.0321 Uiso 1.0 4 calc R
H8A H 0.6848 0.2306 0.8872 0.0740 Uiso 1.0 4 calc R
H8B H 0.8699 0.1437 0.8887 0.0740 Uiso 1.0 4 calc R
H8C H 0.9011 0.2576 0.8710 0.0740 Uiso 1.0 4 calc R
H9A H 1.2429 0.1861 0.9317 0.0625 Uiso 1.0 4 calc R
H9B H 1.2720 0.3078 0.9449 0.0625 Uiso 1.0 4 calc R
H9C H 1.2800 0.2863 0.9084 0.0625 Uiso 1.0 4 calc R
H10A H 0.8613 0.2452 0.9784 0.0639 Uiso 1.0 4 calc R
H10B H 0.8339 0.1369 0.9579 0.0639 Uiso 1.0 4 calc R
H10C H 0.6556 0.2279 0.9584 0.0639 Uiso 1.0 4 calc R
H11A H 1.1871 0.5499 1.0069 0.0437 Uiso 0.5000 4 calc R
H11B H 1.2494 0.5664 0.9714 0.0437 Uiso 0.5000 4 calc R
H11C H 1.1912 0.4469 0.9840 0.0437 Uiso 0.5000 4 calc R
H12A H 0.5717 0.4787 0.9979 0.0678 Uiso 1.0 4 calc R
H12B H 0.7184 0.5245 1.0248 0.0678 Uiso 1.0 4 calc R
H12C H 0.7650 0.4076 1.0094 0.0678 Uiso 1.0 4 calc R
H13A H 0.9209 0.7359 0.9597 0.0716 Uiso 1.0 4 calc R
H13B H 0.8683 0.7314 0.9959 0.0716 Uiso 1.0 4 calc R
H13C H 0.6884 0.7150 0.9709 0.0716 Uiso 1.0 4 calc R
H15A H 0.7001 0.9242 0.9208 0.0567 Uiso 1.0 4 calc R
H15B H 0.5186 0.8717 0.9412 0.0567 Uiso 1.0 4 calc R
H15C H 0.5061 0.9976 0.9308 0.0567 Uiso 1.0 4 calc R
H16A H 0.1727 0.8441 0.9178 0.0811 Uiso 1.0 4 calc R
H16B H 0.1446 0.8510 0.8811 0.0811 Uiso 1.0 4 calc R
H16C H 0.1527 0.9610 0.9012 0.0811 Uiso 1.0 4 calc R
H17A H 0.4571 0.9334 0.8492 0.0904 Uiso 1.0 4 calc R
H17B H 0.6537 0.9725 0.8687 0.0904 Uiso 1.0 4 calc R
H17C H 0.4396 1.0374 0.8716 0.0904 Uiso 1.0 4 calc R
H19 H 0.7880 0.4648 0.8229 0.0382 Uiso 1.0 4 calc R
H20 H 0.7780 0.2879 0.8020 0.0536 Uiso 1.0 4 calc R
H21 H 0.4771 0.1847 0.8041 0.0621 Uiso 1.0 4 calc R
H22 H 0.1815 0.2573 0.8274 0.0642 Uiso 1.0 4 calc R
H23 H 0.1888 0.4336 0.8490 0.0438 Uiso 1.0 4 calc R
H25 H 0.9452 0.7345 0.7729 0.0390 Uiso 1.0 4 calc R
H26 H 1.1019 0.6387 0.7327 0.0494 Uiso 1.0 4 calc R
H28 H 0.5871 0.4528 0.7226 0.0453 Uiso 1.0 4 calc R
H29 H 0.4328 0.5442 0.7639 0.0417 Uiso 1.0 4 calc R
H30A H 1.0978 0.4661 0.6993 0.0898 Uiso 0.5000 4 calc R
H30B H 0.9441 0.5310 0.6767 0.0898 Uiso 0.5000 4 calc R
H30C H 0.8789 0.4139 0.6903 0.0898 Uiso 0.5000 4 calc R
H11D H 1.2314 0.4922 0.9679 0.0437 Uiso 0.5000 4 calc R
H11E H 1.1690 0.4757 1.0035 0.0437 Uiso 0.5000 4 calc R
H11F H 1.2273 0.5953 0.9909 0.0437 Uiso 0.5000 4 calc R
H30D H 0.8494 0.4745 0.6783 0.0898 Uiso 0.5000 4 calc R
H30E H 1.0031 0.4097 0.7008 0.0898 Uiso 0.5000 4 calc R
H30F H 1.0684 0.5268 0.6872 0.0898 Uiso 0.5000 4 calc R

loop_
_atom_site_aniso_label
_atom_site_aniso_U_11
_atom_site_aniso_U_22
_atom_site_aniso_U_33
_atom_site_aniso_U_12
_atom_site_aniso_U_13
_atom_site_aniso_U_23
S1 0.0291(6) 0.0298(5) 0.0253(4) -0.0023(5) -0.0036(4) 0.0034(4)
Si1 0.0229(6) 0.0250(5) 0.0253(5) -0.0009(5) -0.0015(5) 0.0008(4)
Si2 0.0238(6) 0.0238(6) 0.0379(6) -0.0022(5) -0.0009(5) 0.0034(5)
Si3 0.0240(6) 0.0313(6) 0.0252(5) 0.0007(5) -0.0027(4) -0.0005(4)
O1 0.058(2) 0.0185(13) 0.0276(13) -0.0046(13) 0.0039(13) -0.0027(10)
O2 0.0350(16) 0.0284(14) 0.0311(13) 0.0025(12) 0.0118(13) 0.0017(11)
O3 0.0466(18) 0.0234(14) 0.0359(14) -0.0088(14) -0.0053(14) 0.0039(11)
O4 0.0222(14) 0.0479(17) 0.0313(14) 0.0005(14) -0.0039(12) 0.0041(12)
N1 0.0217(17) 0.0308(17) 0.0202(14) -0.0111(14) -0.0019(13) 0.0063(12)
C1 0.0209(19) 0.0289(19) 0.0299(18) -0.0034(17) -0.0032(15) -0.0043(14)
C2 0.027(2) 0.0210(17) 0.0246(16) -0.0071(16) 0.0004(15) 0.0005(13)
C3 0.0229(19) 0.0182(17) 0.0227(15) -0.0021(15) -0.0004(15) -0.0003(12)
C4 0.022(2) 0.0252(18) 0.0215(16) -0.0057(15) -0.0008(14) 0.0019(13)
C5 0.0194(19) 0.035(2) 0.0263(17) -0.0063(17) -0.0011(16) 0.0030(15)
C6 0.025(2) 0.0249(19) 0.0234(17) -0.0053(17) -0.0010(15) -0.0003(13)
C7 0.0186(19) 0.0261(19) 0.0251(17) -0.0059(15) -0.0053(15) -0.0011(14)
C8 0.066(4) 0.029(3) 0.052(3) -0.000(3) -0.008(3) -0.006(2)
C9 0.033(3) 0.026(3) 0.066(3) 0.0044(19) 0.006(3) 0.000(2)
C10 0.029(3) 0.040(3) 0.058(3) 0.002(3) 0.002(2) 0.016(2)
C11 0.026(2) 0.031(2) 0.0299(18) 0.0000(18) -0.0033(16) -0.0008(15)
C12 0.026(3) 0.075(4) 0.035(3) -0.008(3) 0.0007(18) -0.000(3)
C13 0.057(3) 0.044(3) 0.042(3) 0.015(3) -0.010(3) -0.010(2)
C14 0.050(3) 0.0191(19) 0.0313(19) 0.0006(19) -0.0059(19) -0.0057(14)
C15 0.043(3) 0.026(2) 0.044(3) 0.0037(19) -0.006(2) -0.0129(17)
C16 0.037(3) 0.031(3) 0.094(4) 0.005(3) -0.023(3) -0.000(3)
C17 0.120(5) 0.020(2) 0.041(3) -0.006(3) 0.006(3) 0.0006(17)
C18 0.029(2) 0.0289(19) 0.0180(15) -0.0066(17) 0.0006(14) -0.0045(13)
C19 0.026(2) 0.034(3) 0.035(2) -0.0000(19) 0.0024(18) -0.0038(16)
C20 0.049(3) 0.039(3) 0.046(3) 0.006(3) -0.000(3) -0.0195(19)
C21 0.066(4) 0.039(3) 0.050(3) -0.006(3) -0.003(3) -0.022(2)
C22 0.055(4) 0.044(3) 0.062(3) -0.021(3) 0.008(3) -0.024(3)
C23 0.030(3) 0.039(3) 0.041(3) -0.007(2) -0.0007(19) -0.0110(18)
C24 0.030(3) 0.030(2) 0.0244(17) -0.0056(19) -0.0055(17) 0.0055(14)
C25 0.032(3) 0.034(3) 0.0316(19) -0.0055(19) -0.0049(18) 0.0078(16)
C26 0.034(3) 0.053(3) 0.036(2) 0.010(3) 0.005(2) 0.0135(19)
C27 0.051(3) 0.037(3) 0.034(2) 0.019(3) 0.001(2) 0.0086(17)
C28 0.051(3) 0.031(3) 0.0312(19) 0.005(3) -0.007(2) -0.0002(16)
C29 0.040(3) 0.033(3) 0.0310(19) -0.007(2) -0.0058(19) 0.0053(16)
C30 0.077(4) 0.065(4) 0.038(3) 0.035(3) 0.006(3) -0.000(3)

loop_
_atom_type_symbol
_atom_type_description
_atom_type_scat_dispersion_real
_atom_type_scat_dispersion_imag
_atom_type_scat_source
C C 0.0033 0.0016
;
International Tables for Crystallography
(1992, Vol. C, Tables 4.2.6.8 and 6.1.1.4)
;
H H 0.0000 0.0000
;
International Tables for Crystallography
(1992, Vol. C, Table 6.1.1.4)
;
N N 0.0061 0.0033
;
International Tables for Crystallography
(1992, Vol. C, Tables 4.2.6.8 and 6.1.1.4)
;
O O 0.0106 0.0060
;
International Tables for Crystallography
(1992, Vol. C, Tables 4.2.6.8 and 6.1.1.4)
;
S S 0.1246 0.1234
;
International Tables for Crystallography
(1992, Vol. C, Tables 4.2.6.8 and 6.1.1.4)
;
Si Si 0.0817 0.0704
;
International Tables for Crystallography
(1992, Vol. C, Tables 4.2.6.8 and 6.1.1.4)
;

loop_
_geom_angle_atom_site_label_1
_geom_angle_atom_site_label_2
_geom_angle_atom_site_label_3
_geom_angle
_geom_angle_publ_flag
O3 S1 O4 119.78(18) yes
O3 S1 N1 107.44(16) yes
O3 S1 C24 106.73(18) yes
O4 S1 N1 107.07(16) yes
O4 S1 C24 108.66(18) yes
N1 S1 C24 106.46(17) yes
Si2 Si1 Si3 110.95(6) yes
Si2 Si1 C1 115.04(13) yes
Si2 Si1 C2 108.88(11) yes
Si3 Si1 C1 110.48(13) yes
Si3 Si1 C2 119.09(11) yes
C1 Si1 C2 91.31(16) yes
Si1 Si2 C8 109.31(14) yes
Si1 Si2 C9 113.74(14) yes
Si1 Si2 C10 108.86(15) yes
C8 Si2 C9 107.9(3) yes
C8 Si2 C10 108.8(2) yes
C9 Si2 C10 108.1(2) yes
Si1 Si3 C11 106.06(12) yes
Si1 Si3 C12 111.56(15) yes
Si1 Si3 C13 111.47(15) yes
C11 Si3 C12 108.99(18) yes
C11 Si3 C13 108.7(2) yes
C12 Si3 C13 109.9(3) yes
C7 O1 C14 122.0(3) yes
S1 N1 C4 122.6(3) yes
S1 N1 C5 122.0(3) yes
C4 N1 C5 115.0(3) yes
Si1 C1 C6 110.7(3) yes
Si1 C2 C3 106.1(3) yes
C2 C3 C4 117.9(3) yes
C2 C3 C6 108.4(3) yes
C2 C3 C7 109.4(3) yes
C4 C3 C6 101.2(3) yes
C4 C3 C7 109.6(3) yes
C6 C3 C7 110.0(3) yes
N1 C4 C3 101.8(3) yes
N1 C4 C18 111.6(3) yes
C3 C4 C18 114.9(3) yes
N1 C5 C6 101.3(3) yes
C1 C6 C3 118.8(3) yes
C1 C6 C5 131.9(4) yes
C3 C6 C5 109.0(3) yes
O1 C7 O2 124.7(4) yes
O1 C7 C3 111.1(3) yes
O2 C7 C3 124.3(3) yes
O1 C14 C15 109.1(3) yes
O1 C14 C16 110.3(4) yes
O1 C14 C17 102.1(3) yes
C15 C14 C16 113.0(4) yes
C15 C14 C17 109.6(4) yes
C16 C14 C17 112.2(4) yes
C4 C18 C19 121.5(4) yes
C4 C18 C23 119.5(4) yes
C19 C18 C23 119.0(4) yes
C18 C19 C20 120.4(4) yes
C19 C20 C21 120.7(5) yes
C20 C21 C22 119.7(5) yes
C21 C22 C23 120.3(5) yes
C18 C23 C22 119.9(4) yes
S1 C24 C25 119.1(3) yes
S1 C24 C29 119.8(3) yes
C25 C24 C29 121.0(4) yes
C24 C25 C26 119.1(4) yes
C25 C26 C27 121.0(4) yes
C26 C27 C28 117.8(4) yes
C26 C27 C30 120.3(5) yes
C28 C27 C30 121.8(4) yes
C27 C28 C29 121.9(4) yes
C24 C29 C28 119.0(4) yes
Si1 C1 H1 124.666 no
C6 C1 H1 124.668 no
Si1 C2 H2A 110.525 no
Si1 C2 H2B 110.534 no
C3 C2 H2A 110.513 no
C3 C2 H2B 110.518 no
H2A C2 H2B 108.695 no
N1 C4 H4 109.462 no
C3 C4 H4 109.460 no
C18 C4 H4 109.466 no
N1 C5 H5A 111.508 no
N1 C5 H5B 111.509 no
C6 C5 H5A 111.504 no
C6 C5 H5B 111.507 no
H5A C5 H5B 109.333 no
Si2 C8 H8A 109.462 no
Si2 C8 H8B 109.450 no
Si2 C8 H8C 109.471 no
H8A C8 H8B 109.467 no
H8A C8 H8C 109.493 no
H8B C8 H8C 109.483 no
Si2 C9 H9A 109.475 no
Si2 C9 H9B 109.479 no
Si2 C9 H9C 109.465 no
H9A C9 H9B 109.472 no
H9A C9 H9C 109.473 no
H9B C9 H9C 109.464 no
Si2 C10 H10A 109.481 no
Si2 C10 H10B 109.457 no
Si2 C10 H10C 109.469 no
H10A C10 H10B 109.482 no
H10A C10 H10C 109.467 no
H10B C10 H10C 109.470 no
Si3 C11 H11A 109.471 no
Si3 C11 H11B 109.473 no
Si3 C11 H11C 109.475 no
Si3 C11 H11D 109.473 no
Si3 C11 H11E 109.469 no
Si3 C11 H11F 109.474 no
H11A C11 H11B 109.466 no
H11A C11 H11C 109.463 no
H11A C11 H11D 141.056 no
H11A C11 H11E 56.260 no
H11A C11 H11F 56.238 no
H11B C11 H11C 109.479 no
H11B C11 H11D 56.255 no
H11B C11 H11E 141.058 no
H11B C11 H11F 56.258 no
H11C C11 H11D 56.258 no
H11C C11 H11E 56.235 no
H11C C11 H11F 141.050 no
H11D C11 H11E 109.465 no
H11D C11 H11F 109.479 no
H11E C11 H11F 109.467 no
Si3 C12 H12A 109.460 no
Si3 C12 H12B 109.473 no
Si3 C12 H12C 109.466 no
H12A C12 H12B 109.479 no
H12A C12 H12C 109.470 no
H12B C12 H12C 109.478 no
Si3 C13 H13A 109.475 no
Si3 C13 H13B 109.470 no
Si3 C13 H13C 109.469 no
H13A C13 H13B 109.466 no
H13A C13 H13C 109.474 no
H13B C13 H13C 109.474 no
C14 C15 H15A 109.456 no
C14 C15 H15B 109.460 no
C14 C15 H15C 109.470 no
H15A C15 H15B 109.487 no
H15A C15 H15C 109.474 no
H15B C15 H15C 109.480 no
C14 C16 H16A 109.468 no
C14 C16 H16B 109.471 no
C14 C16 H16C 109.471 no
H16A C16 H16B 109.472 no
H16A C16 H16C 109.485 no
H16B C16 H16C 109.460 no
C14 C17 H17A 109.480 no
C14 C17 H17B 109.490 no
C14 C17 H17C 109.483 no
H17A C17 H17B 109.449 no
H17A C17 H17C 109.454 no
H17B C17 H17C 109.471 no
C18 C19 H19 119.819 no
C20 C19 H19 119.827 no
C19 C20 H20 119.670 no
C21 C20 H20 119.671 no
C20 C21 H21 120.125 no
C22 C21 H21 120.133 no
C21 C22 H22 119.848 no
C23 C22 H22 119.842 no
C18 C23 H23 120.042 no
C22 C23 H23 120.041 no
C24 C25 H25 120.458 no
C26 C25 H25 120.450 no
C25 C26 H26 119.489 no
C27 C26 H26 119.493 no
C27 C28 H28 119.061 no
C29 C28 H28 119.067 no
C24 C29 H29 120.467 no
C28 C29 H29 120.492 no
C27 C30 H30A 109.454 no
C27 C30 H30B 109.474 no
C27 C30 H30C 109.469 no
C27 C30 H30D 109.464 no
C27 C30 H30E 109.464 no
C27 C30 H30F 109.471 no
H30A C30 H30B 109.483 no
H30A C30 H30C 109.477 no
H30A C30 H30D 141.082 no
H30A C30 H30E 56.248 no
H30A C30 H30F 56.258 no
H30B C30 H30C 109.471 no
H30B C30 H30D 56.254 no
H30B C30 H30E 141.062 no
H30B C30 H30F 56.251 no
H30C C30 H30D 56.250 no
H30C C30 H30E 56.256 no
H30C C30 H30F 141.060 no
H30D C30 H30E 109.479 no
H30D C30 H30F 109.478 no
H30E C30 H30F 109.472 no
C11 H11A H11E 61.873 no
C11 H11A H11F 61.885 no
H11E H11A H11F 120.008 no
C11 H11B H11D 61.871 no
C11 H11B H11F 61.869 no
H11D H11B H11F 119.989 no
C11 H11C H11D 61.874 no
C11 H11C H11E 61.883 no
H11D H11C H11E 120.010 no
C30 H30A H30E 61.870 no
C30 H30A H30F 61.866 no
H30E H30A H30F 119.984 no
C30 H30B H30D 61.864 no
C30 H30B H30F 61.872 no
H30D H30B H30F 119.992 no
C30 H30C H30D 61.872 no
C30 H30C H30E 61.874 no
H30D H30C H30E 120.002 no
C11 H11D H11B 61.874 no
C11 H11D H11C 61.868 no
H11B H11D H11C 119.992 no
C11 H11E H11A 61.867 no
C11 H11E H11C 61.882 no
H11A H11E H11C 119.998 no
C11 H11F H11A 61.877 no
C11 H11F H11B 61.874 no
H11A H11F H11B 120.003 no
C30 H30D H30B 61.882 no
C30 H30D H30C 61.878 no
H30B H30D H30C 120.007 no
C30 H30E H30A 61.882 no
C30 H30E H30C 61.870 no
H30A H30E H30C 120.008 no
C30 H30F H30A 61.875 no
C30 H30F H30B 61.877 no
H30A H30F H30B 120.008 no

loop_
_geom_bond_atom_site_label_1
_geom_bond_atom_site_label_2
_geom_bond_distance
_geom_bond_publ_flag
S1 O3 1.433(3) yes
S1 O4 1.443(3) yes
S1 N1 1.619(3) yes
S1 C24 1.768(4) yes
Si1 Si2 2.364(2) yes
Si1 Si3 2.3555(18) yes
Si1 C1 1.877(4) yes
Si1 C2 1.921(4) yes
Si2 C8 1.876(5) yes
Si2 C9 1.873(5) yes
Si2 C10 1.870(5) yes
Si3 C11 1.877(4) yes
Si3 C12 1.882(5) yes
Si3 C13 1.863(5) yes
O1 C7 1.343(5) yes
O1 C14 1.488(5) yes
O2 C7 1.198(5) yes
N1 C4 1.480(5) yes
N1 C5 1.483(5) yes
C1 C6 1.338(5) yes
C2 C3 1.540(5) yes
C3 C4 1.573(5) yes
C3 C6 1.546(6) yes
C3 C7 1.540(5) yes
C4 C18 1.513(5) yes
C5 C6 1.512(5) yes
C14 C15 1.517(6) yes
C14 C16 1.510(7) yes
C14 C17 1.518(6) yes
C18 C19 1.383(6) yes
C18 C23 1.406(6) yes
C19 C20 1.398(6) yes
C20 C21 1.372(7) yes
C21 C22 1.387(7) yes
C22 C23 1.395(7) yes
C24 C25 1.396(6) yes
C24 C29 1.386(6) yes
C25 C26 1.378(6) yes
C26 C27 1.420(6) yes
C27 C28 1.384(7) yes
C27 C30 1.506(7) yes
C28 C29 1.385(6) yes
C1 H1 0.950 no
C2 H2A 0.990 no
C2 H2B 0.990 no
C4 H4 1.000 no
C5 H5A 0.990 no
C5 H5B 0.990 no
C8 H8A 0.980 no
C8 H8B 0.980 no
C8 H8C 0.980 no
C9 H9A 0.980 no
C9 H9B 0.980 no
C9 H9C 0.980 no
C10 H10A 0.980 no
C10 H10B 0.980 no
C10 H10C 0.980 no
C11 H11A 0.980 no
C11 H11B 0.980 no
C11 H11C 0.980 no
C11 H11D 0.980 no
C11 H11E 0.980 no
C11 H11F 0.980 no
C12 H12A 0.980 no
C12 H12B 0.980 no
C12 H12C 0.980 no
C13 H13A 0.980 no
C13 H13B 0.980 no
C13 H13C 0.980 no
C15 H15A 0.980 no
C15 H15B 0.980 no
C15 H15C 0.980 no
C16 H16A 0.980 no
C16 H16B 0.980 no
C16 H16C 0.980 no
C17 H17A 0.980 no
C17 H17B 0.980 no
C17 H17C 0.980 no
C19 H19 0.950 no
C20 H20 0.950 no
C21 H21 0.950 no
C22 H22 0.950 no
C23 H23 0.950 no
C25 H25 0.950 no
C26 H26 0.950 no
C28 H28 0.950 no
C29 H29 0.950 no
C30 H30A 0.980 no
C30 H30B 0.980 no
C30 H30C 0.980 no
C30 H30D 0.980 no
C30 H30E 0.980 no
C30 H30F 0.980 no
H11A H11E 0.924 no
H11A H11F 0.924 no
H11B H11D 0.924 no
H11B H11F 0.924 no
H11C H11D 0.924 no
H11C H11E 0.924 no
H30A H30E 0.924 no
H30A H30F 0.924 no
H30B H30D 0.924 no
H30B H30F 0.924 no
H30C H30D 0.924 no
H30C H30E 0.924 no

loop_
_geom_contact_atom_site_label_1
_geom_contact_atom_site_label_2
_geom_contact_distance
_geom_contact_publ_flag
_geom_contact_site_symmetry_2
S1 C18 3.451(4) no .
Si1 C7 3.593(4) no .
O1 N1 2.780(4) no .
O1 C4 2.836(5) no .
O1 C5 2.874(5) no .
O1 C6 2.867(5) no .
O2 C2 2.767(5) no .
O2 C4 3.533(5) no .
O2 C6 3.486(5) no .
O2 C13 3.448(6) no .
O2 C14 2.827(5) no .
O2 C15 3.016(5) no .
O2 C16 3.011(6) no .
O3 C5 2.927(5) no .
O3 C17 3.409(6) no .
O3 C25 2.935(5) no .
O4 C4 2.856(5) no .
O4 C18 3.480(5) no .
O4 C29 2.970(5) no .
N1 C1 3.598(5) no .
N1 C7 3.092(5) no .
N1 C19 2.875(6) no .
N1 C25 3.472(5) no .
N1 C29 3.530(5) no .
C1 C4 3.577(6) no .
C1 C7 3.411(6) no .
C2 C18 3.005(5) no .
C2 C23 3.500(6) no .
C3 C19 3.375(5) no .
C3 C23 3.499(6) no .
C5 C7 3.186(6) no .
C5 C18 3.419(6) no .
C5 C19 3.456(6) no .
C5 C24 3.513(6) no .
C6 C18 3.233(5) no .
C6 C19 3.408(6) no .
C7 C15 3.030(6) no .
C7 C16 3.024(6) no .
C18 C21 2.797(6) no .
C19 C22 2.773(7) no .
C19 C24 3.571(6) no .
C19 C29 3.427(6) no .
C20 C23 2.772(7) no .
C24 C27 2.789(6) no .
C25 C28 2.778(6) no .
C26 C29 2.780(7) no .
O2 C1 3.580(5) no 1_455
O3 C28 3.381(6) no 3_656
O3 C30 3.212(7) no 3_756
O4 C25 3.446(5) no 1_455
C1 O2 3.580(5) no 1_655
C25 O4 3.446(5) no 1_655
C28 O3 3.381(6) no 3_646
C30 O3 3.212(7) no 3_746
S1 H4 2.8133 no .
S1 H5A 2.9306 no .
S1 H5B 3.0165 no .
S1 H17A 3.3493 no .
S1 H19 3.5462 no .
S1 H25 2.8317 no .
S1 H29 2.8389 no .
Si1 H8A 3.5404 no .
Si1 H8C 3.5807 no .
Si1 H9B 3.5824 no .
Si1 H10A 3.5901 no .
Si1 H10C 3.4986 no .
Si1 H11B 3.5165 no .
Si1 H11C 3.4246 no .
Si1 H12A 3.5294 no .
Si1 H13A 3.5562 no .
Si1 H11D 3.1564 no .
Si2 H2A 3.3289 no .
O1 H4 2.7465 no .
O1 H5A 2.5795 no .
O1 H15A 2.6089 no .
O1 H15B 2.6667 no .
O1 H15C 3.2936 no .
O1 H16A 2.7545 no .
O1 H16B 2.5627 no .
O1 H16C 3.2929 no .
O1 H17A 2.4361 no .
O1 H17B 2.5790 no .
O1 H17C 3.2057 no .
O2 H2B 2.3179 no .
O2 H4 3.4039 no .
O2 H13C 2.6296 no .
O2 H15A 3.4393 no .
O2 H15B 2.4252 no .
O2 H16A 2.4909 no .
O2 H16B 3.2997 no .
O3 H5A 2.6661 no .
O3 H5B 3.2078 no .
O3 H17A 2.6548 no .
O3 H17B 3.3225 no .
O3 H25 2.6011 no .
O4 H4 2.4743 no .
O4 H17A 3.5461 no .
O4 H29 2.6242 no .
N1 H19 2.5833 no .
N1 H25 3.4690 no .
N1 H29 3.5612 no .
C1 H2A 3.2195 no .
C1 H2B 3.5134 no .
C1 H5A 3.0797 no .
C1 H5B 2.8245 no .
C1 H13A 3.4985 no .
C1 H19 3.5352 no .
C2 H4 3.1426 no .
C2 H8A 3.3445 no .
C2 H23 3.5537 no .
C3 H1 3.3828 no .
C3 H5A 2.9971 no .
C3 H5B 3.2727 no .
C3 H19 3.3607 no .
C3 H23 3.5611 no .
C4 H2A 2.6830 no .
C4 H2B 3.2086 no .
C4 H5A 3.1550 no .
C4 H5B 3.1532 no .
C4 H19 2.6863 no .
C4 H23 2.6734 no .
C5 H1 2.9126 no .
C5 H4 3.2382 no .
C5 H19 2.8351 no .
C5 H25 3.4274 no .
C6 H2A 3.0021 no .
C6 H2B 3.2851 no .
C6 H4 3.2330 no .
C6 H19 2.9739 no .
C7 H2A 3.2955 no .
C7 H2B 2.4955 no .
C7 H4 2.5523 no .
C7 H5A 3.2296 no .
C7 H13C 3.2508 no .
C7 H15A 3.2480 no .
C7 H15B 2.7878 no .
C7 H16A 2.8785 no .
C7 H16B 3.1195 no .
C8 H2A 3.1320 no .
C8 H9A 3.2570 no .
C8 H9C 3.1036 no .
C8 H10B 3.1634 no .
C8 H10C 3.2293 no .
C9 H8B 3.1635 no .
C9 H8C 3.1924 no .
C9 H10A 3.1698 no .
C9 H10B 3.1878 no .
C9 H11C 3.2949 no .
C9 H11D 3.2766 no .
C10 H8A 3.2053 no .
C10 H8B 3.1888 no .
C10 H9A 3.0890 no .
C10 H9B 3.2791 no .
C10 H12C 3.2049 no .
C11 H9B 3.2643 no .
C11 H12B 3.3239 no .
C11 H12C 3.1100 no .
C11 H13A 3.2011 no .
C11 H13B 3.1757 no .
C12 H10A 3.2583 no .
C12 H11A 3.1700 no .
C12 H11C 3.2518 no .
C12 H13B 3.2255 no .
C12 H13C 3.2124 no .
C12 H11E 2.9452 no .
C13 H11A 3.2310 no .
C13 H11B 3.1528 no .
C13 H12A 3.3414 no .
C13 H12B 3.1172 no .
C13 H15B 3.2724 no .
C13 H11F 2.9268 no .
C15 H13C 3.3589 no .
C15 H16A 2.6494 no .
C15 H16B 3.3525 no .
C15 H16C 2.8035 no .
C15 H17A 3.3171 no .
C15 H17B 2.5736 no .
C15 H17C 2.7706 no .
C16 H15A 3.3579 no .
C16 H15B 2.7187 no .
C16 H15C 2.7309 no .
C16 H17A 2.7611 no .
C16 H17B 3.3470 no .
C16 H17C 2.6619 no .
C17 H5A 3.4732 no .
C17 H15A 2.6292 no .
C17 H15B 3.3260 no .
C17 H15C 2.7053 no .
C17 H16A 3.3487 no .
C17 H16B 2.7547 no .
C17 H16C 2.6637 no .
C18 H2A 2.4966 no .
C18 H20 3.2661 no .
C18 H22 3.2829 no .
C18 H29 3.3615 no .
C19 H2A 3.1396 no .
C19 H4 3.2972 no .
C19 H5B 3.3782 no .
C19 H8C 3.2446 no .
C19 H21 3.2653 no .
C19 H23 3.2629 no .
C19 H29 3.3428 no .
C20 H8A 3.4425 no .
C20 H8C 3.0999 no .
C20 H22 3.2430 no .
C21 H8A 3.4930 no .
C21 H19 3.2597 no .
C21 H23 3.2694 no .
C22 H20 3.2440 no .
C23 H2A 2.7886 no .
C23 H4 2.5982 no .
C23 H19 3.2649 no .
C23 H21 3.2712 no .
C24 H5B 3.2982 no .
C24 H19 3.2484 no .
C24 H26 3.2495 no .
C24 H28 3.2432 no .
C25 H5B 3.2102 no .
C25 H29 3.2790 no .
C26 H28 3.2627 no .
C26 H30A 2.6834 no .
C26 H30B 2.8904 no .
C26 H30C 3.3204 no .
C26 H30D 3.2432 no .
C26 H30E 3.0604 no .
C26 H30F 2.5876 no .
C27 H25 3.2957 no .
C27 H29 3.2749 no .
C28 H26 3.2595 no .
C28 H30A 3.2251 no .
C28 H30B 3.0459 no .
C28 H30C 2.5939 no .
C28 H30D 2.6837 no .
C28 H30E 2.8857 no .
C28 H30F 3.2980 no .
C29 H19 3.4096 no .
C29 H25 3.2777 no .
C30 H26 2.6918 no .
C30 H28 2.6779 no .
H1 H5A 3.2873 no .
H1 H5B 2.8665 no .
H1 H11B 3.5013 no .
H1 H11D 3.4571 no .
H2A H4 3.1876 no .
H2A H8A 2.5522 no .
H2A H8C 3.2645 no .
H2A H19 3.5202 no .
H2A H23 2.9729 no .
H2B H4 3.4123 no .
H2B H12A 3.3664 no .
H4 H16B 3.4431 no .
H4 H19 3.5792 no .
H4 H23 2.4147 no .
H5A H17A 3.3558 no .
H5A H17B 3.0101 no .
H5A H25 3.5377 no .
H5B H19 2.5638 no .
H5B H25 2.8923 no .
H8A H10B 3.3999 no .
H8A H10C 3.0833 no .
H8B H9A 3.0883 no .
H8B H9C 3.2844 no .
H8B H10B 2.9969 no .
H8B H10C 3.4697 no .
H8C H9A 3.5408 no .
H8C H9C 2.9582 no .
H8C H19 3.3493 no .
H8C H20 3.1061 no .
H9A H10A 3.2685 no .
H9A H10B 2.9398 no .
H9B H10A 3.1200 no .
H9B H10B 3.5624 no .
H9B H11B 3.3568 no .
H9B H11C 2.4483 no .
H9B H11D 2.4723 no .
H9B H11E 3.3211 no .
H10A H11C 3.2648 no .
H10A H12A 3.5101 no .
H10A H12C 2.4700 no .
H10C H12A 3.5424 no .
H10C H12C 3.1857 no .
H11A H12B 3.1448 no .
H11A H12C 3.2375 no .
H11A H13A 3.5012 no .
H11A H13B 3.0620 no .
H11B H13A 3.0066 no .
H11B H13B 3.3544 no .
H11C H12C 3.0069 no .
H12A H13C 3.1978 no .
H12B H13B 2.9766 no .
H12B H13C 3.2929 no .
H12B H11E 3.1151 no .
H12C H11E 2.7552 no .
H13A H15A 3.1844 no .
H13A H15B 3.1878 no .
H13A H11F 2.9458 no .
H13B H11F 2.8632 no .
H13C H15A 3.3458 no .
H13C H15B 2.5511 no .
H15A H16A 3.5521 no .
H15A H17A 3.4733 no .
H15A H17B 2.3452 no .
H15A H17C 3.0440 no .
H15B H16A 2.4783 no .
H15B H16B 3.5587 no .
H15B H16C 3.1254 no .
H15B H17B 3.4738 no .
H15C H16A 2.9105 no .
H15C H16C 2.6573 no .
H15C H17B 2.8630 no .
H15C H17C 2.6388 no .
H16A H17C 3.5388 no .
H16B H17A 2.6451 no .
H16B H17C 2.9960 no .
H16C H17A 3.0088 no .
H16C H17B 3.5360 no .
H16C H17C 2.4399 no .
H19 H20 2.3408 no .
H19 H29 3.5677 no .
H20 H21 2.3195 no .
H21 H22 2.3366 no .
H22 H23 2.3438 no .
H25 H26 2.3274 no .
H26 H30A 2.5507 no .
H26 H30B 2.9338 no .
H26 H30C 3.5960 no .
H26 H30D 3.4912 no .
H26 H30E 3.1764 no .
H26 H30F 2.4011 no .
H28 H29 2.3286 no .
H28 H30A 3.4592 no .
H28 H30B 3.1897 no .
H28 H30C 2.3940 no .
H28 H30D 2.5718 no .
H28 H30E 2.8995 no .
H28 H30F 3.5847 no .
S1 H28 3.1963 no 3_656
O2 H1 2.8597 no 1_455
O2 H11B 2.6477 no 1_455
O2 H13A 3.5366 no 1_455
O2 H13B 3.4932 no 2_467
O2 H11D 3.1957 no 1_455
O2 H11F 3.2203 no 1_455
O3 H28 2.4404 no 3_656
O3 H30A 2.3732 no 3_756
O3 H30C 3.5740 no 3_656
O3 H30C 3.2570 no 3_756
O3 H30E 2.4880 no 3_756
O3 H30F 3.0809 no 3_756
O4 H5B 2.9919 no 1_455
O4 H25 2.8261 no 1_455
O4 H26 3.4203 no 1_455
O4 H28 3.2048 no 3_656
O4 H30C 2.9067 no 3_656
O4 H30D 3.5908 no 3_656
O4 H30E 3.3077 no 3_656
C1 H2B 3.5048 no 1_655
C1 H4 3.2276 no 1_655
C1 H23 2.9490 no 1_655
C2 H1 3.2095 no 1_455
C2 H9B 3.3653 no 1_455
C2 H9C 3.0975 no 1_455
C2 H11D 3.4368 no 1_455
C3 H1 3.1455 no 1_455
C4 H1 3.0969 no 1_455
C5 H4 3.4288 no 1_655
C5 H16B 3.2350 no 1_655
C6 H23 3.4640 no 1_655
C7 H1 2.9478 no 1_455
C8 H17B 3.3707 no 1_545
C8 H17C 3.4859 no 1_545
C8 H22 3.4953 no 1_655
C9 H2A 3.1891 no 1_655
C9 H2B 3.2876 no 1_655
C9 H8A 3.5355 no 1_655
C9 H10C 3.1711 no 1_655
C9 H12C 3.4386 no 2_557
C10 H11C 3.2469 no 2_457
C10 H12A 3.4727 no 2_557
C10 H15C 3.5084 no 1_545
C10 H11E 2.9755 no 2_457
C11 H2B 3.3699 no 1_655
C11 H10B 3.3349 no 2_557
C11 H12A 2.7700 no 1_655
C11 H13B 3.3502 no 2_567
C11 H15B 3.5235 no 2_567
C12 H9A 3.4070 no 2_457
C12 H10B 3.2665 no 2_457
C12 H11A 3.5105 no 1_455
C12 H11B 3.5036 no 1_455
C12 H11C 3.5361 no 1_455
C12 H15B 3.5170 no 2_567
C12 H15C 3.3477 no 2_567
C12 H11D 3.5231 no 1_455
C12 H11E 3.5299 no 1_455
C12 H11F 3.4972 no 1_455
C13 H11A 3.2713 no 2_467
C13 H13B 3.3607 no 2_467
C13 H13C 3.4135 no 2_567
C13 H11F 2.9590 no 2_467
C15 H10B 3.4871 no 1_565
C15 H11A 3.1041 no 2_467
C15 H12B 3.1317 no 2_467
C15 H11E 3.4265 no 2_467
C16 H5A 3.4169 no 1_455
C16 H12B 3.4623 no 2_467
C16 H15A 3.4406 no 1_455
C16 H30D 3.5348 no 3_656
C17 H8A 3.5339 no 1_565
C17 H8B 3.3344 no 1_565
C17 H30B 3.5904 no 3_656
C17 H30D 3.0595 no 3_656
C19 H23 3.5643 no 1_655
C20 H22 3.5346 no 1_655
C20 H26 3.2876 no 3_746
C22 H8C 3.2792 no 1_455
C22 H9C 3.5405 no 1_455
C22 H20 3.5750 no 1_455
C23 H1 3.3473 no 1_455
C23 H8C 3.4677 no 1_455
C23 H9C 3.3155 no 1_455
C23 H19 3.5226 no 1_455
C24 H21 3.4355 no 3_656
C25 H30E 3.3413 no 3_756
C26 H20 3.1568 no 3_756
C26 H21 3.4838 no 3_656
C26 H22 3.4282 no 3_656
C26 H29 3.3591 no 1_655
C27 H21 3.0230 no 3_656
C27 H22 3.4396 no 3_656
C28 H21 2.7945 no 3_656
C29 H21 3.0346 no 3_656
C29 H26 3.3140 no 1_455
C30 H17A 3.3142 no 3_646
C30 H22 3.5928 no 3_656
C30 H25 3.3944 no 3_746
H1 O2 2.8597 no 1_655
H1 C2 3.2095 no 1_655
H1 C3 3.1455 no 1_655
H1 C4 3.0969 no 1_655
H1 C7 2.9478 no 1_655
H1 C23 3.3473 no 1_655
H1 H2A 3.3136 no 1_655
H1 H2B 2.7410 no 1_655
H1 H4 2.4586 no 1_655
H1 H16A 3.5413 no 1_655
H1 H16B 3.4845 no 1_655
H1 H23 2.5864 no 1_655
H2A C9 3.1891 no 1_455
H2A H1 3.3136 no 1_455
H2A H9B 3.1123 no 1_455
H2A H9C 2.4245 no 1_455
H2B C1 3.5048 no 1_455
H2B C9 3.2876 no 1_455
H2B C11 3.3699 no 1_455
H2B H1 2.7410 no 1_455
H2B H9B 2.8134 no 1_455
H2B H9C 2.9082 no 1_455
H2B H11B 2.6502 no 1_455
H2B H11C 3.2495 no 1_455
H2B H11D 2.4680 no 1_455
H2B H11F 3.5250 no 1_455
H4 C1 3.2276 no 1_455
H4 C5 3.4288 no 1_455
H4 H1 2.4586 no 1_455
H4 H5B 2.7194 no 1_455
H5A C16 3.4169 no 1_655
H5A H16B 2.5154 no 1_655
H5A H30A 3.4382 no 3_756
H5A H30C 3.2055 no 3_756
H5A H30D 3.5590 no 3_756
H5A H30E 3.1388 no 3_756
H5B O4 2.9919 no 1_655
H5B H4 2.7194 no 1_655
H5B H16B 3.3704 no 1_655
H5B H23 3.1280 no 1_655
H5B H30C 3.5662 no 3_756
H5B H30E 3.5321 no 3_756
H8A C9 3.5355 no 1_455
H8A C17 3.5339 no 1_545
H8A H9A 3.4884 no 1_455
H8A H9C 2.8573 no 1_455
H8A H15C 3.5993 no 1_545
H8A H17B 3.2512 no 1_545
H8A H17C 2.9181 no 1_545
H8B C17 3.3344 no 1_545
H8B H15A 3.2071 no 1_545
H8B H15C 3.4664 no 1_545
H8B H16C 2.9325 no 1_645
H8B H17B 2.6565 no 1_545
H8B H17C 3.1591 no 1_545
H8B H30B 3.3664 no 3_746
H8B H30F 3.5990 no 3_746
H8C C22 3.2792 no 1_655
H8C C23 3.4677 no 1_655
H8C H22 2.6126 no 1_655
H8C H23 2.9941 no 1_655
H8C H30B 3.5886 no 3_746
H9A C12 3.4070 no 2_557
H9A H8A 3.4884 no 1_655
H9A H10C 2.9539 no 1_655
H9A H12B 3.1872 no 2_557
H9A H12C 2.7946 no 2_557
H9A H15C 2.8616 no 1_645
H9A H16C 3.0994 no 1_645
H9A H17C 3.4131 no 1_645
H9B C2 3.3653 no 1_655
H9B H2A 3.1123 no 1_655
H9B H2B 2.8134 no 1_655
H9B H10A 3.4243 no 2_557
H9B H10C 2.7293 no 1_655
H9B H12C 3.2857 no 2_557
H9C C2 3.0975 no 1_655
H9C C22 3.5405 no 1_655
H9C C23 3.3155 no 1_655
H9C H2A 2.4245 no 1_655
H9C H2B 2.9082 no 1_655
H9C H8A 2.8573 no 1_655
H9C H10C 3.3293 no 1_655
H9C H17C 3.5779 no 1_645
H9C H22 3.5732 no 1_655
H9C H23 3.1862 no 1_655
H10A H9B 3.4243 no 2_457
H10A H10C 3.3447 no 2_557
H10A H11C 3.0567 no 2_457
H10A H12A 3.2184 no 2_557
H10A H12C 3.2518 no 2_557
H10A H11E 3.0692 no 2_457
H10B C11 3.3349 no 2_457
H10B C12 3.2665 no 2_557
H10B C15 3.4871 no 1_545
H10B H11A 2.8993 no 2_457
H10B H11C 2.8656 no 2_457
H10B H12A 2.8307 no 2_557
H10B H12B 3.2596 no 2_557
H10B H12C 3.1748 no 2_557
H10B H15A 3.1679 no 1_545
H10B H15C 2.9582 no 1_545
H10B H11E 2.4116 no 2_457
H10C C9 3.1711 no 1_455
H10C H9A 2.9539 no 1_455
H10C H9B 2.7293 no 1_455
H10C H9C 3.3293 no 1_455
H10C H10A 3.3447 no 2_457
H10C H11C 3.2847 no 2_457
H10C H12C 3.3250 no 2_457
H10C H15C 3.2004 no 1_545
H10C H11E 2.9803 no 2_457
H11A C12 3.5105 no 1_655
H11A C13 3.2713 no 2_567
H11A C15 3.1041 no 2_567
H11A H10B 2.8993 no 2_557
H11A H12A 2.6649 no 1_655
H11A H12B 3.5370 no 1_655
H11A H13A 3.3446 no 2_567
H11A H13B 2.9145 no 2_567
H11A H13C 3.0216 no 2_567
H11A H15A 3.1402 no 2_567
H11A H15B 2.6714 no 2_567
H11A H15C 2.9918 no 2_567
H11B O2 2.6477 no 1_655
H11B C12 3.5036 no 1_655
H11B H2B 2.6502 no 1_655
H11B H12A 2.6084 no 1_655
H11B H13B 2.9437 no 2_567
H11B H13C 3.3692 no 1_655
H11C C10 3.2469 no 2_557
H11C C12 3.5361 no 1_655
H11C H2B 3.2495 no 1_655
H11C H10A 3.0567 no 2_557
H11C H10B 2.8656 no 2_557
H11C H10C 3.2847 no 2_557
H11C H12A 2.5641 no 1_655
H12A C10 3.4727 no 2_457
H12A C11 2.7700 no 1_455
H12A H10A 3.2184 no 2_457
H12A H10B 2.8307 no 2_457
H12A H11A 2.6649 no 1_455
H12A H11B 2.6084 no 1_455
H12A H11C 2.5641 no 1_455
H12A H11D 2.5596 no 1_455
H12A H11E 2.6172 no 1_455
H12A H11F 2.6606 no 1_455
H12B C15 3.1317 no 2_567
H12B C16 3.4623 no 2_567
H12B H9A 3.1872 no 2_457
H12B H10B 3.2596 no 2_457
H12B H11A 3.5370 no 1_455
H12B H13A 3.5621 no 2_467
H12B H15B 2.7468 no 2_567
H12B H15C 2.6883 no 2_567
H12B H16A 2.9686 no 2_567
H12B H16C 3.2309 no 2_567
H12C C9 3.4386 no 2_457
H12C H9A 2.7946 no 2_457
H12C H9B 3.2857 no 2_457
H12C H10A 3.2518 no 2_457
H12C H10B 3.1748 no 2_457
H12C H10C 3.3250 no 2_557
H12C H15C 3.2330 no 2_567
H13A O2 3.5366 no 1_655
H13A H11A 3.3446 no 2_467
H13A H12B 3.5621 no 2_567
H13A H13B 3.4952 no 2_567
H13A H13C 3.5121 no 2_567
H13A H16A 2.7703 no 1_655
H13A H11F 3.2194 no 2_467
H13B O2 3.4932 no 2_567
H13B C11 3.3502 no 2_467
H13B C13 3.3607 no 2_567
H13B H11A 2.9145 no 2_467
H13B H11B 2.9437 no 2_467
H13B H13A 3.4952 no 2_467
H13B H13B 3.2861 no 2_467
H13B H13B 3.2861 no 2_567
H13B H13C 2.6024 no 2_567
H13B H15B 3.1498 no 2_567
H13B H11F 2.3715 no 2_467
H13C C13 3.4135 no 2_467
H13C H11A 3.0216 no 2_467
H13C H11B 3.3692 no 1_455
H13C H13A 3.5121 no 2_467
H13C H13B 2.6024 no 2_467
H13C H11F 3.4321 no 1_455
H13C H11F 2.8531 no 2_467
H15A C16 3.4406 no 1_655
H15A H8B 3.2071 no 1_565
H15A H10B 3.1679 no 1_565
H15A H11A 3.1402 no 2_467
H15A H16A 3.2130 no 1_655
H15A H16B 3.4669 no 1_655
H15A H16C 3.0813 no 1_655
H15A H11E 3.4979 no 2_467
H15B C11 3.5235 no 2_467
H15B C12 3.5170 no 2_467
H15B H11A 2.6714 no 2_467
H15B H12B 2.7468 no 2_467
H15B H13B 3.1498 no 2_467
H15B H11E 3.1832 no 2_467
H15B H11F 3.2575 no 2_467
H15C C10 3.5084 no 1_565
H15C C12 3.3477 no 2_467
H15C H8A 3.5993 no 1_565
H15C H8B 3.4664 no 1_565
H15C H9A 2.8616 no 1_465
H15C H10B 2.9582 no 1_565
H15C H10C 3.2004 no 1_565
H15C H11A 2.9918 no 2_467
H15C H12B 2.6883 no 2_467
H15C H12C 3.2330 no 2_467
H15C H11E 3.0474 no 2_467
H16A H1 3.5413 no 1_455
H16A H12B 2.9686 no 2_467
H16A H13A 2.7703 no 1_455
H16A H15A 3.2130 no 1_455
H16B C5 3.2350 no 1_455
H16B H1 3.4845 no 1_455
H16B H5A 2.5154 no 1_455
H16B H5B 3.3704 no 1_455
H16B H15A 3.4669 no 1_455
H16B H17B 3.5452 no 1_455
H16B H30B 3.3722 no 3_656
H16B H30C 3.1823 no 3_656
H16B H30D 2.9740 no 3_656
H16C H8B 2.9325 no 1_465
H16C H9A 3.0994 no 1_465
H16C H12B 3.2309 no 2_467
H16C H15A 3.0813 no 1_455
H16C H17B 3.5236 no 1_455
H16C H30B 3.5296 no 3_656
H16C H30D 3.4395 no 3_656
H17A C30 3.3142 no 3_656
H17A H28 3.1225 no 3_656
H17A H30A 3.5819 no 3_756
H17A H30B 3.0670 no 3_656
H17A H30C 2.7741 no 3_656
H17A H30D 2.3648 no 3_656
H17B C8 3.3707 no 1_565
H17B H8A 3.2512 no 1_565
H17B H8B 2.6565 no 1_565
H17B H16B 3.5452 no 1_655
H17B H16C 3.5236 no 1_655
H17B H30A 3.3492 no 3_756
H17B H30B 3.3366 no 3_756
H17B H30F 3.0835 no 3_756
H17C C8 3.4859 no 1_565
H17C H8A 2.9181 no 1_565
H17C H8B 3.1591 no 1_565
H17C H9A 3.4131 no 1_465
H17C H9C 3.5779 no 1_465
H17C H21 3.4331 no 1_565
H17C H30B 3.2446 no 3_656
H17C H30D 2.9546 no 3_656
H19 C23 3.5226 no 1_655
H19 H22 3.5945 no 1_655
H19 H23 2.8532 no 1_655
H20 C22 3.5750 no 1_655
H20 C26 3.1568 no 3_746
H20 H22 2.8579 no 1_655
H20 H26 2.4805 no 3_746
H20 H30F 3.3675 no 3_746
H21 C24 3.4355 no 3_646
H21 C26 3.4838 no 3_646
H21 C27 3.0230 no 3_646
H21 C28 2.7945 no 3_646
H21 C29 3.0346 no 3_646
H21 H17C 3.4331 no 1_545
H21 H26 3.2026 no 3_746
H21 H28 3.0807 no 3_646
H21 H29 3.4503 no 3_646
H21 H30B 3.4103 no 3_646
H21 H30D 3.4067 no 3_646
H21 H30F 3.5354 no 3_746
H22 C8 3.4953 no 1_455
H22 C20 3.5346 no 1_455
H22 C26 3.4282 no 3_646
H22 C27 3.4396 no 3_646
H22 C30 3.5928 no 3_646
H22 H8C 2.6126 no 1_455
H22 H9C 3.5732 no 1_455
H22 H19 3.5945 no 1_455
H22 H20 2.8579 no 1_455
H22 H26 3.4925 no 3_646
H22 H30B 2.8828 no 3_646
H22 H30D 3.4623 no 3_646
H22 H30F 3.3040 no 3_646
H23 C1 2.9490 no 1_455
H23 C6 3.4640 no 1_455
H23 C19 3.5643 no 1_455
H23 H1 2.5864 no 1_455
H23 H5B 3.1280 no 1_455
H23 H8C 2.9941 no 1_455
H23 H9C 3.1862 no 1_455
H23 H19 2.8532 no 1_455
H25 O4 2.8261 no 1_655
H25 C30 3.3944 no 3_756
H25 H30A 3.0819 no 3_756
H25 H30C 2.9329 no 3_756
H25 H30E 2.4419 no 3_756
H26 O4 3.4203 no 1_655
H26 C20 3.2876 no 3_756
H26 C29 3.3140 no 1_655
H26 H20 2.4805 no 3_756
H26 H21 3.2026 no 3_756
H26 H22 3.4925 no 3_656
H26 H29 2.7809 no 1_655
H28 S1 3.1963 no 3_646
H28 O3 2.4404 no 3_646
H28 O4 3.2048 no 3_646
H28 H17A 3.1225 no 3_646
H28 H21 3.0807 no 3_656
H28 H30A 3.3266 no 1_455
H29 C26 3.3591 no 1_455
H29 H21 3.4503 no 3_656
H29 H26 2.7809 no 1_455
H30A O3 2.3732 no 3_746
H30A H5A 3.4382 no 3_746
H30A H17A 3.5819 no 3_746
H30A H17B 3.3492 no 3_746
H30A H25 3.0819 no 3_746
H30A H28 3.3266 no 1_655
H30B C17 3.5904 no 3_646
H30B H8B 3.3664 no 3_756
H30B H8C 3.5886 no 3_756
H30B H16B 3.3722 no 3_646
H30B H16C 3.5296 no 3_646
H30B H17A 3.0670 no 3_646
H30B H17B 3.3366 no 3_746
H30B H17C 3.2446 no 3_646
H30B H21 3.4103 no 3_656
H30B H22 2.8828 no 3_656
H30C O3 3.5740 no 3_646
H30C O3 3.2570 no 3_746
H30C O4 2.9067 no 3_646
H30C H5A 3.2055 no 3_746
H30C H5B 3.5662 no 3_746
H30C H16B 3.1823 no 3_646
H30C H17A 2.7741 no 3_646
H30C H25 2.9329 no 3_746
H11D O2 3.1957 no 1_655
H11D C2 3.4368 no 1_655
H11D C12 3.5231 no 1_655
H11D H2B 2.4680 no 1_655
H11D H12A 2.5596 no 1_655
H11E C10 2.9755 no 2_557
H11E C12 3.5299 no 1_655
H11E C15 3.4265 no 2_567
H11E H10A 3.0692 no 2_557
H11E H10B 2.4116 no 2_557
H11E H10C 2.9803 no 2_557
H11E H12A 2.6172 no 1_655
H11E H15A 3.4979 no 2_567
H11E H15B 3.1832 no 2_567
H11E H15C 3.0474 no 2_567
H11F O2 3.2203 no 1_655
H11F C12 3.4972 no 1_655
H11F C13 2.9590 no 2_567
H11F H2B 3.5250 no 1_655
H11F H12A 2.6606 no 1_655
H11F H13A 3.2194 no 2_567
H11F H13B 2.3715 no 2_567
H11F H13C 3.4321 no 1_655
H11F H13C 2.8531 no 2_567
H11F H15B 3.2575 no 2_567
H30D O4 3.5908 no 3_646
H30D C16 3.5348 no 3_646
H30D C17 3.0595 no 3_646
H30D H5A 3.5590 no 3_746
H30D H16B 2.9740 no 3_646
H30D H16C 3.4395 no 3_646
H30D H17A 2.3648 no 3_646
H30D H17C 2.9546 no 3_646
H30D H21 3.4067 no 3_656
H30D H22 3.4623 no 3_656
H30E O3 2.4880 no 3_746
H30E O4 3.3077 no 3_646
H30E C25 3.3413 no 3_746
H30E H5A 3.1388 no 3_746
H30E H5B 3.5321 no 3_746
H30E H25 2.4419 no 3_746
H30F O3 3.0809 no 3_746
H30F H8B 3.5990 no 3_756
H30F H17B 3.0835 no 3_746
H30F H20 3.3675 no 3_756
H30F H21 3.5354 no 3_756
H30F H22 3.3040 no 3_656

loop_
_geom_torsion_atom_site_label_1
_geom_torsion_atom_site_label_2
_geom_torsion_atom_site_label_3
_geom_torsion_atom_site_label_4
_geom_torsion
_geom_torsion_publ_flag
O3 S1 N1 C4 141.3(3) no
O3 S1 N1 C5 -31.7(3) no
O3 S1 C24 C25 28.9(3) no
O3 S1 C24 C29 -154.0(3) no
O4 S1 N1 C4 11.5(3) no
O4 S1 N1 C5 -161.6(2) no
O4 S1 C24 C25 159.3(3) no
O4 S1 C24 C29 -23.6(3) no
N1 S1 C24 C25 -85.7(3) no
N1 S1 C24 C29 91.5(3) no
C24 S1 N1 C4 -104.6(3) no
C24 S1 N1 C5 82.4(3) no
Si2 Si1 Si3 C11 55.69(7) no
Si2 Si1 Si3 C12 -62.86(8) no
Si2 Si1 Si3 C13 173.85(5) no
Si3 Si1 Si2 C8 167.94(5) no
Si3 Si1 Si2 C9 -71.44(7) no
Si3 Si1 Si2 C10 49.20(8) no
Si2 Si1 C1 C6 122.59(19) no
C1 Si1 Si2 C8 -65.73(15) no
C1 Si1 Si2 C9 54.89(15) no
C1 Si1 Si2 C10 175.53(14) no
Si2 Si1 C2 C3 -136.21(14) no
C2 Si1 Si2 C8 35.01(12) no
C2 Si1 Si2 C9 155.63(11) no
C2 Si1 Si2 C10 -83.73(13) no
Si3 Si1 C1 C6 -110.8(2) no
C1 Si1 Si3 C11 -73.12(14) no
C1 Si1 Si3 C12 168.33(13) no
C1 Si1 Si3 C13 45.04(15) no
Si3 Si1 C2 C3 95.27(17) no
C2 Si1 Si3 C11 -176.75(13) no
C2 Si1 Si3 C12 64.70(14) no
C2 Si1 Si3 C13 -58.59(14) no
C1 Si1 C2 C3 -19.13(19) no
C2 Si1 C1 C6 11.0(3) no
C7 O1 C14 C15 63.9(5) no
C7 O1 C14 C16 -60.8(4) no
C7 O1 C14 C17 179.8(3) no
C14 O1 C7 O2 -1.9(6) no
C14 O1 C7 C3 178.6(3) no
S1 N1 C4 C3 -152.9(2) no
S1 N1 C4 C18 84.1(3) no
S1 N1 C5 C6 173.38(19) no
C4 N1 C5 C6 -0.1(4) no
C5 N1 C4 C3 20.6(4) no
C5 N1 C4 C18 -102.4(3) no
Si1 C1 C6 C3 1.0(4) no
Si1 C1 C6 C5 -172.1(3) no
Si1 C2 C3 C4 136.2(2) no
Si1 C2 C3 C6 22.2(3) no
Si1 C2 C3 C7 -97.7(3) no
C2 C3 C4 N1 -149.0(3) no
C2 C3 C4 C18 -28.3(4) no
C2 C3 C6 C1 -16.2(4) no
C2 C3 C6 C5 158.3(3) no
C2 C3 C7 O1 176.2(3) no
C2 C3 C7 O2 -3.3(5) no
C4 C3 C6 C1 -140.8(3) no
C4 C3 C6 C5 33.7(3) no
C6 C3 C4 N1 -31.1(3) no
C6 C3 C4 C18 89.6(3) no
C4 C3 C7 O1 -53.2(4) no
C4 C3 C7 O2 127.3(4) no
C7 C3 C4 N1 85.0(3) no
C7 C3 C4 C18 -154.3(3) no
C6 C3 C7 O1 57.3(4) no
C6 C3 C7 O2 -122.2(4) no
C7 C3 C6 C1 103.4(4) no
C7 C3 C6 C5 -82.1(3) no
N1 C4 C18 C19 32.4(4) no
N1 C4 C18 C23 -146.9(3) no
C3 C4 C18 C19 -82.7(4) no
C3 C4 C18 C23 98.0(4) no
N1 C5 C6 C1 152.1(4) no
N1 C5 C6 C3 -21.5(4) no
C4 C18 C19 C20 -179.5(3) no
C4 C18 C23 C22 179.1(3) no
C19 C18 C23 C22 -0.1(5) no
C23 C18 C19 C20 -0.2(5) no
C18 C19 C20 C21 0.4(6) no
C19 C20 C21 C22 -0.1(7) no
C20 C21 C22 C23 -0.2(7) no
C21 C22 C23 C18 0.4(7) no
S1 C24 C25 C26 178.5(3) no
S1 C24 C29 C28 -179.6(3) no
C25 C24 C29 C28 -2.5(6) no
C29 C24 C25 C26 1.4(6) no
C24 C25 C26 C27 1.7(6) no
C25 C26 C27 C28 -3.7(6) no
C25 C26 C27 C30 176.0(4) no
C26 C27 C28 C29 2.5(6) no
C30 C27 C28 C29 -177.2(4) no
C27 C28 C29 C24 0.5(6) no
